data_4504734
loop_
_publ_author_name
'Cunha-Silva, Luis'
'Westcott, Aleema'
'Whitford, Nina'
'Hardie, Michaele J.'

_publ_section_title
;
 Hydrogen-Bonded 3-D Network Structures of Lanthanide Aquo Ions and
 4,4&#x2018;-Bipyridine with Carbaborane Anions
;
_journal_issue 3
_journal_name_full 'Crystal Growth &amp; Design'
_journal_page_first 726
_journal_paper_doi 10.1021/cg050504e
_journal_volume 6
_journal_year 2006
_chemical_formula_sum 'C43 H71 B33 N8'
_chemical_formula_weight 1056.81
_chemical_name_common 'mono-protonated 4,4-bipyridine 4,4'-bipyridine carborane complex'
_chemical_name_systematic
; 
 ?
;
_space_group_IT_number 14
_symmetry_cell_setting monoclinic
_symmetry_space_group_name_Hall '-P 2ybc'
_symmetry_space_group_name_H-M 'P 1 21/c 1'
_atom_sites_solution_hydrogens geom
_atom_sites_solution_primary direct
_atom_sites_solution_secondary difmap
_audit_creation_method SHELXL-97
_cell_angle_alpha 90.00
_cell_angle_beta 95.101(4)
_cell_angle_gamma 90.00
_cell_formula_units_Z 8
_cell_length_a 16.4751(12)
_cell_length_b 19.6033(15)
_cell_length_c 37.759(3)
_cell_measurement_temperature 150(2)
_cell_volume 12146.6(16)
_computing_structure_refinement 'SHELXL-97 (Sheldrick, 1997)'
_computing_structure_solution 'SHELXS-97 (Sheldrick, 1990)'
_diffrn_ambient_temperature 150(2)
_diffrn_measured_fraction_theta_full 0.999
_diffrn_measured_fraction_theta_max 0.999
_diffrn_measurement_device_type CCD
_diffrn_radiation_monochromator graphite
_diffrn_radiation_source 'rotating anode'
_diffrn_radiation_type MoK\a
_diffrn_radiation_wavelength 0.71073
_diffrn_reflns_av_R_equivalents 0.0623
_diffrn_reflns_av_sigmaI/netI 0.0777
_diffrn_reflns_limit_h_max 19
_diffrn_reflns_limit_h_min -19
_diffrn_reflns_limit_k_max 23
_diffrn_reflns_limit_k_min -23
_diffrn_reflns_limit_l_max 44
_diffrn_reflns_limit_l_min -44
_diffrn_reflns_number 119082
_diffrn_reflns_theta_full 25.00
_diffrn_reflns_theta_max 25.00
_diffrn_reflns_theta_min 1.17
_exptl_absorpt_coefficient_mu 0.060
_exptl_crystal_colour colourless
_exptl_crystal_density_diffrn 1.156
_exptl_crystal_density_method 'not measured'
_exptl_crystal_description plate
_exptl_crystal_F_000 4400
_exptl_crystal_size_max 0.22
_exptl_crystal_size_mid 0.10
_exptl_crystal_size_min 0.03
_refine_diff_density_max 1.261
_refine_diff_density_min -0.454
_refine_diff_density_rms 0.105
_refine_ls_extinction_method none
_refine_ls_goodness_of_fit_ref 1.024
_refine_ls_hydrogen_treatment noref
_refine_ls_matrix_type fullcycle
_refine_ls_number_parameters 1508
_refine_ls_number_reflns 21398
_refine_ls_number_restraints 0
_refine_ls_restrained_S_all 1.024
_refine_ls_R_factor_all 0.1993
_refine_ls_R_factor_gt 0.1092
_refine_ls_shift/su_max 0.036
_refine_ls_shift/su_mean 0.002
_refine_ls_structure_factor_coef Fsqd
_refine_ls_weighting_details 'calc w=1/[\s^2^(Fo^2^)+(0.1885P)^2^+22.3288P] where P=(Fo^2^+2Fc^2^)/3'
_refine_ls_weighting_scheme calc
_refine_ls_wR_factor_gt 0.2822
_refine_ls_wR_factor_ref 0.3723
_reflns_number_gt 10090
_reflns_number_total 21398
_reflns_threshold_expression >2sigma(I)
_cod_data_source_file cg050504esi20051209_114101.cif
_cod_data_source_block c:
_cod_original_sg_symbol_H-M P21/c
_cod_database_code 4504734

loop_
_symmetry_equiv_pos_as_xyz
'x, y, z'
'-x, y+1/2, -z+1/2'
'-x, -y, -z'
'x, -y-1/2, z-1/2'

loop_
_atom_site_label
_atom_site_type_symbol
_atom_site_fract_x
_atom_site_fract_y
_atom_site_fract_z
_atom_site_U_iso_or_equiv
_atom_site_adp_type
_atom_site_occupancy
_atom_site_symmetry_multiplicity
_atom_site_calc_flag
_atom_site_refinement_flags
N1 N 0.4181(2) 0.5146(2) 1.08541(10) 0.0335(11) Uani 1 1 d .
C1 C 0.0262(4) 0.7195(3) 0.90722(15) 0.0513(16) Uani 1 1 d .
H3 H 0.0485 0.6930 0.9319 0.062 Uiso 1 1 calc R
B1 B 0.3250(5) 0.7931(4) 0.16775(17) 0.058(2) Uani 1 1 d .
H72 H 0.2866 0.8286 0.1511 0.069 Uiso 1 1 calc R
N2 N 0.3018(2) 0.5716(2) 0.90284(10) 0.0271(9) Uani 1 1 d .
C2 C 0.4946(5) 0.7277(5) 0.90978(19) 0.102(3) Uani 1 1 d .
H87 H 0.4893 0.7059 0.9363 0.123 Uiso 1 1 calc R
B2 B 0.3957(6) 0.7442(3) 0.15015(19) 0.061(2) Uani 1 1 d .
H84 H 0.3995 0.7447 0.1212 0.073 Uiso 1 1 calc R
N3 N 0.2299(2) 0.5799(2) 0.83461(10) 0.0257(9) Uani 1 1 d .
H3N H 0.2509 0.5861 0.8560 0.031 Uiso 1 1 calc R
C3 C 0.1959(3) 0.7446(3) 0.57045(14) 0.0404(14) Uani 1 1 d .
H2 H 0.2463 0.7359 0.5911 0.049 Uiso 1 1 calc R
B3 B 0.4241(5) 0.8153(4) 0.1780(2) 0.063(2) Uani 1 1 d .
H69 H 0.4496 0.8620 0.1672 0.075 Uiso 1 1 calc R
N4 N 0.0597(3) 0.5317(2) 0.65741(10) 0.0298(10) Uani 1 1 d .
C4 C 0.3784(7) 0.7395(4) 0.23354(19) 0.110(4) Uani 1 1 d .
H1 H 0.3764 0.7375 0.2626 0.131 Uiso 1 1 calc R
B4 B 0.3515(4) 0.8105(4) 0.21163(18) 0.054(2) Uani 1 1 d .
H4 H 0.3256 0.8542 0.2251 0.065 Uiso 1 1 calc R
N5 N 0.3968(3) 0.4682(2) 0.83410(10) 0.0344(11) Uani 1 1 d .
C5 C 0.3965(3) 0.2494(2) 0.90819(13) 0.0291(11) Uani 1 1 d .
H6 H 0.4143 0.2491 0.8808 0.035 Uiso 1 1 calc R
B5 B 0.2884(4) 0.7434(3) 0.2020(2) 0.058(2) Uani 1 1 d .
H79 H 0.2237 0.7441 0.2070 0.070 Uiso 1 1 calc R
C6 C 0.0520(3) 0.2554(2) 0.76515(12) 0.0294(11) Uani 1 1 d .
H5 H 0.0299 0.2556 0.7368 0.035 Uiso 1 1 calc R
B6 B 0.3199(5) 0.6984(4) 0.16647(18) 0.059(2) Uani 1 1 d .
H82 H 0.2767 0.6679 0.1491 0.071 Uiso 1 1 calc R
N7 N 0.4139(2) 0.5280(2) 0.58368(10) 0.0276(10) Uani 1 1 d .
C7 C 0.4018(3) 0.5776(3) 1.07312(12) 0.0357(13) Uani 1 1 d .
H7 H 0.4024 0.6131 1.0894 0.043 Uiso 1 1 calc R
B7 B 0.4207(5) 0.6706(4) 0.1751(2) 0.063(2) Uani 1 1 d .
H7A H 0.4435 0.6248 0.1624 0.076 Uiso 1 1 calc R
N8 N 0.2945(2) 0.56610(19) 0.40065(10) 0.0254(9) Uani 1 1 d .
H8N H 0.2780 0.5699 0.3785 0.030 Uiso 1 1 calc R
C8 C 0.3841(3) 0.5927(2) 1.03737(12) 0.0291(12) Uani 1 1 d .
H90 H 0.3743 0.6375 1.0302 0.035 Uiso 1 1 calc R
B8 B 0.3490(4) 0.6728(4) 0.20979(17) 0.0469(19) Uani 1 1 d .
H8A H 0.3220 0.6283 0.2221 0.056 Uiso 1 1 calc R
N9 N 0.2300(2) 0.4330(2) 0.57860(9) 0.0237(9) Uani 1 1 d .
C9 C 0.3811(3) 0.5404(2) 1.01237(11) 0.0213(10) Uani 1 1 d .
B9 B 0.4885(5) 0.7424(3) 0.1863(2) 0.063(2) Uani 1 1 d .
H85 H 0.5541 0.7430 0.1827 0.076 Uiso 1 1 calc R
N10 N 0.0318(3) 0.4617(2) 0.40503(10) 0.0340(11) Uani 1 1 d .
H10N H 0.0064 0.4652 0.3842 0.041 Uiso 1 1 calc R
C10 C 0.3997(3) 0.4747(2) 1.02483(12) 0.0233(11) Uani 1 1 d .
H10 H 0.4006 0.4382 1.0091 0.028 Uiso 1 1 calc R
B10 B 0.4516(5) 0.7866(5) 0.2196(2) 0.088(4) Uani 1 1 d .
H10A H 0.4928 0.8184 0.2373 0.106 Uiso 1 1 calc R
N11 N 0.2277(2) 0.57069(19) 0.33124(9) 0.0205(9) Uani 1 1 d .
C11 C 0.4170(3) 0.4649(3) 1.06124(12) 0.0299(12) Uani 1 1 d .
H9 H 0.4286 0.4207 1.0692 0.036 Uiso 1 1 calc R
B11 B 0.4515(5) 0.6913(5) 0.2174(2) 0.071(2) Uiso 1 1 d .
H11A H 0.4923 0.6556 0.2328 0.086 Uiso 1 1 calc R
N12 N 0.0526(2) 0.51535(19) 0.15490(10) 0.0268(9) Uani 1 1 d .
C12 C 0.3564(3) 0.5523(2) 0.97415(11) 0.0212(10) Uani 1 1 d .
B12 B 0.0735(4) 0.8309(4) 0.5443(2) 0.055(2) Uani 1 1 d .
H78 H 0.0389 0.8788 0.5452 0.066 Uiso 1 1 calc R
N13 N 0.3986(2) 0.4594(2) 0.33444(10) 0.0335(11) Uani 1 1 d .
C13 C 0.3824(3) 0.5109(2) 0.94739(11) 0.0207(10) Uani 1 1 d .
H89 H 0.4187 0.4756 0.9533 0.025 Uiso 1 1 calc R
B13 B 0.0504(4) 0.7702(5) 0.51094(18) 0.065(3) Uani 1 1 d .
H13A H 0.0010 0.7778 0.4898 0.077 Uiso 1 1 calc R
N14 N 0.2984(2) 0.4260(2) 0.14950(9) 0.0268(10) Uani 1 1 d .
H14N H 0.2852 0.4222 0.1270 0.032 Uiso 1 1 calc R
C14 C 0.3551(3) 0.5214(2) 0.91227(11) 0.0238(11) Uani 1 1 d .
H13 H 0.3737 0.4935 0.8948 0.029 Uiso 1 1 calc R
B14 B 0.0282(4) 0.7529(3) 0.55421(17) 0.0407(16) Uani 1 1 d .
H14A H -0.0342 0.7509 0.5624 0.049 Uiso 1 1 calc R
N15 N 0.2325(2) 0.41873(19) 0.07943(9) 0.0233(9) Uani 1 1 d .
C15 C 0.3022(4) 0.6048(3) 0.96335(13) 0.0434(15) Uani 1 1 d .
H11 H 0.2840 0.6346 0.9802 0.052 Uiso 1 1 calc R
B15 B 0.1125(4) 0.7852(5) 0.5829(2) 0.065(2) Uani 1 1 d .
H15A H 0.1049 0.8030 0.6100 0.078 Uiso 1 1 calc R
N16 N 0.0387(2) 0.47655(19) -0.09299(10) 0.0262(9) Uani 1 1 d .
H16N H 0.0133 0.4831 -0.1136 0.031 Uiso 1 1 calc R
C16 C 0.2755(3) 0.6127(3) 0.92796(14) 0.0436(15) Uani 1 1 d .
H12 H 0.2385 0.6472 0.9213 0.052 Uiso 1 1 calc R
B16 B 0.1812(5) 0.8240(4) 0.5572(2) 0.065(2) Uani 1 1 d .
H16A H 0.2180 0.8675 0.5677 0.078 Uiso 1 1 calc R
C17 C 0.2211(3) 0.6321(2) 0.81145(12) 0.0272(11) Uani 1 1 d .
H24 H 0.2373 0.6755 0.8191 0.033 Uiso 1 1 calc R
B17 B 0.1450(5) 0.8184(4) 0.5136(2) 0.067(2) Uani 1 1 d .
H17A H 0.1580 0.8598 0.4952 0.080 Uiso 1 1 calc R
C18 C 0.1889(3) 0.6236(2) 0.77675(12) 0.0233(11) Uani 1 1 d .
H25 H 0.1829 0.6608 0.7615 0.028 Uiso 1 1 calc R
B18 B 0.1410(4) 0.7316(5) 0.5007(2) 0.075(3) Uani 1 1 d .
H18A H 0.1508 0.7160 0.4734 0.090 Uiso 1 1 calc R
C19 C 0.1654(3) 0.5583(2) 0.76483(11) 0.0187(10) Uani 1 1 d .
B19 B 0.2216(4) 0.7605(3) 0.52944(18) 0.0446(17) Uani 1 1 d .
H80 H 0.2843 0.7612 0.5216 0.054 Uiso 1 1 calc R
C20 C 0.1726(3) 0.5050(2) 0.78941(12) 0.0224(10) Uani 1 1 d .
H26 H 0.1557 0.4612 0.7829 0.027 Uiso 1 1 calc R
B20 B 0.0687(4) 0.6892(4) 0.5277(2) 0.070(3) Uani 1 1 d .
H20A H 0.0316 0.6448 0.5188 0.084 Uiso 1 1 calc R
C21 C 0.2051(3) 0.5185(2) 0.82336(12) 0.0249(11) Uani 1 1 d .
H23 H 0.2100 0.4826 0.8395 0.030 Uiso 1 1 calc R
B21 B 0.1740(4) 0.6844(3) 0.5381(2) 0.053(2) Uani 1 1 d .
H21A H 0.2061 0.6357 0.5357 0.064 Uiso 1 1 calc R
C22 C 0.1314(3) 0.5467(2) 0.72717(11) 0.0175(10) Uani 1 1 d .
B22 B 0.1093(5) 0.6961(4) 0.57153(19) 0.058(2) Uani 1 1 d .
H77 H 0.1006 0.6560 0.5912 0.070 Uiso 1 1 calc R
C23 C 0.1556(3) 0.5875(2) 0.69970(12) 0.0298(12) Uani 1 1 d .
H27 H 0.1961 0.6202 0.7043 0.036 Uiso 1 1 calc R
B23 B -0.0563(3) 0.8315(3) 0.87802(16) 0.0303(14) Uani 1 1 d .
H23A H -0.0896 0.8796 0.8808 0.036 Uiso 1 1 calc R
C24 C 0.1190(3) 0.5789(3) 0.66558(13) 0.0374(13) Uani 1 1 d .
H29 H 0.1357 0.6064 0.6475 0.045 Uiso 1 1 calc R
B24 B -0.1077(4) 0.7569(3) 0.8635(2) 0.0422(17) Uani 1 1 d .
H24A H -0.1743 0.7562 0.8579 0.051 Uiso 1 1 calc R
C25 C 0.0734(3) 0.4958(2) 0.71839(11) 0.0214(10) Uani 1 1 d .
H28 H 0.0580 0.4659 0.7357 0.026 Uiso 1 1 calc R
B25 B -0.0410(4) 0.8010(3) 0.83579(16) 0.0404(16) Uani 1 1 d .
H25A H -0.0639 0.8289 0.8117 0.048 Uiso 1 1 calc R
C26 C 0.0392(3) 0.4902(2) 0.68346(12) 0.0246(11) Uani 1 1 d .
H30 H 0.0005 0.4564 0.6779 0.030 Uiso 1 1 calc R
B26 B 0.0449(4) 0.8306(3) 0.86513(18) 0.0388(16) Uani 1 1 d .
H26A H 0.0782 0.8781 0.8608 0.047 Uiso 1 1 calc R
C27 C 0.4073(3) 0.5211(3) 0.81226(13) 0.0318(12) Uani 1 1 d .
H15 H 0.4263 0.5620 0.8224 0.038 Uiso 1 1 calc R
B27 B 0.0277(4) 0.8054(3) 0.90781(16) 0.0404(16) Uani 1 1 d .
H27A H 0.0496 0.8359 0.9312 0.048 Uiso 1 1 calc R
C28 C 0.3914(3) 0.5183(2) 0.77550(12) 0.0248(11) Uani 1 1 d .
H16 H 0.4005 0.5561 0.7615 0.030 Uiso 1 1 calc R
B28 B -0.0640(4) 0.7601(3) 0.90744(18) 0.0425(16) Uani 1 1 d .
H28A H -0.1008 0.7609 0.9303 0.051 Uiso 1 1 calc R
C29 C 0.3612(3) 0.4572(2) 0.75996(11) 0.0183(10) Uani 1 1 d .
B29 B -0.0543(3) 0.6843(3) 0.88044(17) 0.0343(15) Uani 1 1 d .
H81 H -0.0855 0.6360 0.8852 0.041 Uiso 1 1 calc R
C30 C 0.3511(3) 0.4016(2) 0.78262(12) 0.0286(12) Uani 1 1 d .
H17 H 0.3320 0.3600 0.7734 0.034 Uiso 1 1 calc R
B30 B -0.0396(4) 0.7100(3) 0.83752(16) 0.0384(16) Uani 1 1 d .
H30A H -0.0618 0.6792 0.8143 0.046 Uiso 1 1 calc R
C31 C 0.3698(3) 0.4097(3) 0.81878(12) 0.0339(13) Uani 1 1 d .
H18 H 0.3634 0.3723 0.8334 0.041 Uiso 1 1 calc R
B31 B 0.0536(4) 0.7556(3) 0.83805(18) 0.0401(16) Uani 1 1 d .
H31A H 0.0909 0.7541 0.8153 0.048 Uiso 1 1 calc R
C32 C 0.3390(3) 0.4518(2) 0.72089(11) 0.0177(10) Uani 1 1 d .
B32 B 0.0966(4) 0.7589(3) 0.8820(2) 0.0425(17) Uani 1 1 d .
H83 H 0.1632 0.7589 0.8879 0.051 Uiso 1 1 calc R
C33 C 0.3778(3) 0.4916(2) 0.69665(11) 0.0234(11) Uani 1 1 d .
H19 H 0.4187 0.5218 0.7048 0.028 Uiso 1 1 calc R
B33 B 0.0451(3) 0.6843(3) 0.86752(17) 0.0336(15) Uani 1 1 d .
H33A H 0.0784 0.6362 0.8651 0.040 Uiso 1 1 calc R
C34 C 0.3555(3) 0.4861(2) 0.66066(12) 0.0265(11) Uani 1 1 d .
H22 H 0.3820 0.5121 0.6446 0.032 Uiso 1 1 calc R
B34 B 0.4351(6) 0.7215(4) 0.8408(3) 0.088(3) Uani 1 1 d .
H34A H 0.3919 0.6965 0.8210 0.105 Uiso 1 1 calc R
C35 C 0.2766(3) 0.4088(2) 0.70742(12) 0.0274(11) Uani 1 1 d .
H20 H 0.2485 0.3824 0.7228 0.033 Uiso 1 1 calc R
B35 B 0.4853(5) 0.6737(4) 0.87397(18) 0.059(2) Uani 1 1 d .
H35A H 0.4775 0.6182 0.8759 0.071 Uiso 1 1 calc R
C36 C 0.2565(3) 0.4055(3) 0.67111(13) 0.0341(13) Uani 1 1 d .
H21 H 0.2150 0.3765 0.6620 0.041 Uiso 1 1 calc R
B36 B 0.4072(5) 0.7390(5) 0.8827(3) 0.091(3) Uani 1 1 d .
H36A H 0.3456 0.7284 0.8903 0.109 Uiso 1 1 calc R
C37 C 0.3961(3) 0.5894(3) 0.56951(12) 0.0294(12) Uani 1 1 d .
H31 H 0.3974 0.6268 0.5847 0.035 Uiso 1 1 calc R
B37 B 0.4222(4) 0.8037(4) 0.8545(2) 0.070(3) Uani 1 1 d .
H37A H 0.3710 0.8328 0.8412 0.084 Uiso 1 1 calc R
C38 C 0.3757(3) 0.6006(2) 0.53342(11) 0.0249(11) Uani 1 1 d .
H32 H 0.3632 0.6443 0.5250 0.030 Uiso 1 1 calc R
B38 B 0.5076(6) 0.7932(5) 0.8329(2) 0.086(3) Uani 1 1 d .
H38A H 0.5162 0.8190 0.8076 0.104 Uiso 1 1 calc R
C39 C 0.3742(3) 0.5456(2) 0.51022(11) 0.0169(10) Uani 1 1 d .
B39 B 0.5374(6) 0.7077(5) 0.8413(2) 0.073(3) Uani 1 1 d .
H88 H 0.5599 0.6756 0.8203 0.088 Uiso 1 1 calc R
C40 C 0.3951(3) 0.4812(2) 0.52439(11) 0.0200(10) Uani 1 1 d .
H34 H 0.3964 0.4432 0.5097 0.024 Uiso 1 1 calc R
B40 B 0.5784(4) 0.7090(3) 0.8881(2) 0.0506(19) Uani 1 1 d .
H40A H 0.6293 0.6778 0.9000 0.061 Uiso 1 1 calc R
C41 C 0.4139(3) 0.4755(2) 0.56085(12) 0.0254(11) Uani 1 1 d .
H33 H 0.4274 0.4325 0.5701 0.030 Uiso 1 1 calc R
B41 B 0.5909(5) 0.7776(6) 0.8601(3) 0.105(4) Uani 1 1 d .
H41A H 0.6519 0.7894 0.8521 0.126 Uiso 1 1 calc R
C42 C 0.3471(3) 0.5535(2) 0.47159(11) 0.0171(10) Uani 1 1 d .
B42 B 0.5099(6) 0.8409(4) 0.87093(19) 0.071(3) Uani 1 1 d .
H86 H 0.5135 0.8969 0.8712 0.086 Uiso 1 1 calc R
C43 C 0.2878(3) 0.6014(2) 0.46014(12) 0.0283(12) Uani 1 1 d .
H36 H 0.2655 0.6297 0.4765 0.034 Uiso 1 1 calc R
B43 B 0.4605(6) 0.8062(5) 0.9024(2) 0.085(3) Uani 1 1 d .
H43A H 0.4367 0.8366 0.9237 0.101 Uiso 1 1 calc R
C44 C 0.2623(3) 0.6067(2) 0.42445(12) 0.0296(12) Uani 1 1 d .
H37 H 0.2226 0.6385 0.4168 0.036 Uiso 1 1 calc R
B44 B 0.5644(6) 0.7917(4) 0.9012(2) 0.084(3) Uani 1 1 d .
H44A H 0.6104 0.8155 0.9203 0.101 Uiso 1 1 calc R
C45 C 0.3797(3) 0.5121(2) 0.44602(11) 0.0188(10) Uani 1 1 d .
H35 H 0.4194 0.4798 0.4529 0.023 Uiso 1 1 calc R
B45 B 0.0464(4) 0.3295(3) 0.78887(16) 0.0370(15) Uani 1 1 d .
H45A H 0.0222 0.3778 0.7775 0.044 Uiso 1 1 calc R
C46 C 0.3521(3) 0.5197(2) 0.41064(11) 0.0225(10) Uani 1 1 d .
H38 H 0.3735 0.4924 0.3936 0.027 Uiso 1 1 calc R
B46 B -0.0180(4) 0.2592(3) 0.79592(16) 0.0351(15) Uani 1 1 d .
H46A H -0.0843 0.2619 0.7891 0.042 Uiso 1 1 calc R
C47 C 0.2042(3) 0.4925(2) 0.56489(13) 0.0290(12) Uani 1 1 d .
H39 H 0.2121 0.5311 0.5791 0.035 Uiso 1 1 calc R
B47 B 0.0299(4) 0.3034(3) 0.83252(16) 0.0382(15) Uani 1 1 d .
H47A H -0.0046 0.3348 0.8501 0.046 Uiso 1 1 calc R
C48 C 0.1661(3) 0.5010(2) 0.53090(12) 0.0249(11) Uani 1 1 d .
H40 H 0.1490 0.5439 0.5229 0.030 Uiso 1 1 calc R
B48 B 0.1284(4) 0.3263(3) 0.82169(15) 0.0362(15) Uani 1 1 d .
H48A H 0.1582 0.3731 0.8323 0.043 Uiso 1 1 calc R
C49 C 0.1540(3) 0.4437(2) 0.50889(11) 0.0166(10) Uani 1 1 d .
B49 B 0.1415(4) 0.2983(3) 0.77840(16) 0.0386(16) Uani 1 1 d .
H64 H 0.1788 0.3261 0.7604 0.046 Uiso 1 1 calc R
C50 C 0.1803(3) 0.3809(2) 0.52290(11) 0.0215(10) Uani 1 1 d .
H42 H 0.1729 0.3414 0.5093 0.026 Uiso 1 1 calc R
B50 B 0.1863(3) 0.2512(3) 0.81609(15) 0.0351(15) Uani 1 1 d .
H50A H 0.2525 0.2486 0.8228 0.042 Uiso 1 1 calc R
C51 C 0.2178(3) 0.3778(2) 0.55740(12) 0.0268(11) Uani 1 1 d .
H41 H 0.2353 0.3355 0.5663 0.032 Uiso 1 1 calc R
B51 B 0.1157(3) 0.2551(3) 0.84881(15) 0.0291(13) Uani 1 1 d .
H51A H 0.1373 0.2550 0.8772 0.035 Uiso 1 1 calc R
C52 C 0.1127(3) 0.4508(2) 0.47219(11) 0.0179(10) Uani 1 1 d .
B52 B 0.0236(4) 0.2133(3) 0.83276(16) 0.0360(15) Uani 1 1 d .
H63 H -0.0153 0.1861 0.8503 0.043 Uiso 1 1 calc R
C53 C 0.0619(3) 0.5062(2) 0.46284(12) 0.0229(11) Uani 1 1 d .
H43 H 0.0547 0.5405 0.4793 0.028 Uiso 1 1 calc R
B53 B 0.0382(4) 0.1828(3) 0.78951(15) 0.0332(14) Uani 1 1 d .
H53A H 0.0092 0.1358 0.7786 0.040 Uiso 1 1 calc R
C54 C 0.0225(3) 0.5100(2) 0.42939(12) 0.0268(11) Uani 1 1 d .
H44 H -0.0113 0.5470 0.4235 0.032 Uiso 1 1 calc R
B54 B 0.1359(4) 0.2062(3) 0.77876(15) 0.0372(15) Uani 1 1 d .
H54A H 0.1696 0.1747 0.7609 0.045 Uiso 1 1 calc R
C55 C 0.1219(3) 0.4015(3) 0.44616(12) 0.0320(12) Uani 1 1 d .
H45 H 0.1561 0.3643 0.4512 0.038 Uiso 1 1 calc R
B55 B 0.1198(4) 0.1809(3) 0.82266(15) 0.0332(14) Uani 1 1 d .
H55A H 0.1438 0.1325 0.8340 0.040 Uiso 1 1 calc R
C56 C 0.0803(3) 0.4078(3) 0.41284(13) 0.0404(14) Uani 1 1 d .
H46 H 0.0861 0.3744 0.3957 0.048 Uiso 1 1 calc R
B56 B 0.3328(3) 0.3230(3) 0.96133(14) 0.0216(12) Uani 1 1 d .
H56A H 0.3078 0.3709 0.9709 0.026 Uiso 1 1 calc R
C57 C 0.2030(3) 0.5086(2) 0.32046(11) 0.0213(10) Uani 1 1 d .
H55 H 0.2084 0.4733 0.3369 0.026 Uiso 1 1 calc R
B57 B 0.3119(3) 0.2957(3) 0.91630(14) 0.0219(12) Uani 1 1 d .
H57A H 0.2741 0.3254 0.8964 0.026 Uiso 1 1 calc R
C58 C 0.1696(3) 0.4934(2) 0.28617(11) 0.0202(10) Uani 1 1 d .
H56 H 0.1532 0.4492 0.2801 0.024 Uiso 1 1 calc R
B58 B 0.4121(3) 0.3225(3) 0.93212(14) 0.0248(12) Uani 1 1 d .
H58A H 0.4386 0.3694 0.9221 0.030 Uiso 1 1 calc R
C59 C 0.1613(2) 0.5457(2) 0.26119(11) 0.0168(10) Uani 1 1 d .
B59 B 0.4317(3) 0.2950(3) 0.97717(15) 0.0283(13) Uani 1 1 d .
H66 H 0.4706 0.3246 0.9967 0.034 Uiso 1 1 calc R
C60 C 0.1853(3) 0.6118(2) 0.27233(12) 0.0227(10) Uani 1 1 d .
H57 H 0.1792 0.6484 0.2567 0.027 Uiso 1 1 calc R
B60 B 0.3437(3) 0.2498(3) 0.98921(14) 0.0258(12) Uani 1 1 d .
H60A H 0.3257 0.2499 1.0166 0.031 Uiso 1 1 calc R
C61 C 0.2181(3) 0.6211(2) 0.30702(12) 0.0249(11) Uani 1 1 d .
H58 H 0.2346 0.6648 0.3140 0.030 Uiso 1 1 calc R
B61 B 0.2694(3) 0.2503(2) 0.95143(13) 0.0203(11) Uani 1 1 d .
H61A H 0.2036 0.2508 0.9544 0.024 Uiso 1 1 calc R
C62 C 0.1264(2) 0.5334(2) 0.22385(11) 0.0171(10) Uani 1 1 d .
B62 B 0.3111(3) 0.2045(3) 0.91646(14) 0.0245(12) Uani 1 1 d .
H65 H 0.2725 0.1754 0.8966 0.029 Uiso 1 1 calc R
C63 C 0.0684(3) 0.4821(2) 0.21601(12) 0.0208(10) Uani 1 1 d .
H59 H 0.0539 0.4529 0.2338 0.025 Uiso 1 1 calc R
B63 B 0.3313(3) 0.1765(3) 0.96138(14) 0.0247(13) Uani 1 1 d .
H63A H 0.3053 0.1288 0.9708 0.030 Uiso 1 1 calc R
C64 C 0.0328(3) 0.4754(2) 0.18157(12) 0.0234(11) Uani 1 1 d .
H60 H -0.0064 0.4418 0.1768 0.028 Uiso 1 1 calc R
B64 B 0.4111(3) 0.1764(3) 0.93219(15) 0.0286(13) Uani 1 1 d .
H64A H 0.4370 0.1292 0.9221 0.034 Uiso 1 1 calc R
C65 C 0.1496(3) 0.5728(2) 0.19568(11) 0.0268(11) Uani 1 1 d .
H62 H 0.1902 0.6056 0.1995 0.032 Uiso 1 1 calc R
B65 B 0.4308(3) 0.2034(3) 0.97729(16) 0.0308(14) Uani 1 1 d .
H65A H 0.4689 0.1734 0.9970 0.037 Uiso 1 1 calc R
C66 C 0.1115(3) 0.5623(3) 0.16208(12) 0.0335(13) Uani 1 1 d .
H61 H 0.1272 0.5889 0.1435 0.040 Uiso 1 1 calc R
B66 B 0.4729(3) 0.2488(3) 0.94250(15) 0.0282(13) Uani 1 1 d .
H66A H 0.5387 0.2483 0.9394 0.034 Uiso 1 1 calc R
C67 C 0.2113(3) 0.4813(2) 0.06802(12) 0.0262(11) Uani 1 1 d .
H67 H 0.2220 0.5176 0.0836 0.031 Uiso 1 1 calc R
C68 C 0.1740(3) 0.4954(2) 0.03416(12) 0.0229(11) Uani 1 1 d .
H68 H 0.1599 0.5398 0.0276 0.028 Uiso 1 1 calc R
C69 C 0.1584(2) 0.4415(2) 0.01026(11) 0.0153(9) Uani 1 1 d .
C70 C 0.1802(3) 0.3761(2) 0.02203(11) 0.0202(10) Uani 1 1 d .
H70 H 0.1702 0.3388 0.0071 0.024 Uiso 1 1 calc R
C71 C 0.2169(3) 0.3669(2) 0.05630(11) 0.0225(11) Uani 1 1 d .
H71 H 0.2315 0.3229 0.0636 0.027 Uiso 1 1 calc R
C72 C 0.1182(2) 0.4547(2) -0.02635(11) 0.0146(9) Uani 1 1 d .
C73 C 0.0672(3) 0.5111(2) -0.03318(11) 0.0187(10) Uani 1 1 d .
H73 H 0.0596 0.5424 -0.0152 0.022 Uiso 1 1 calc R
C74 C 0.0286(3) 0.5200(2) -0.06668(11) 0.0220(10) Uani 1 1 d .
H74 H -0.0056 0.5574 -0.0711 0.026 Uiso 1 1 calc R
C75 C 0.1288(3) 0.4104(2) -0.05474(11) 0.0245(11) Uani 1 1 d .
H75 H 0.1631 0.3728 -0.0514 0.029 Uiso 1 1 calc R
C76 C 0.0882(3) 0.4226(2) -0.08754(12) 0.0301(12) Uani 1 1 d .
H76 H 0.0952 0.3929 -0.1062 0.036 Uiso 1 1 calc R
C77 C 0.4084(3) 0.5109(3) 0.31184(12) 0.0323(13) Uani 1 1 d .
H49 H 0.4273 0.5523 0.3213 0.039 Uiso 1 1 calc R
C78 C 0.3922(3) 0.5064(2) 0.27541(12) 0.0256(11) Uani 1 1 d .
H50 H 0.4006 0.5438 0.2610 0.031 Uiso 1 1 calc R
C79 C 0.3628(3) 0.4446(2) 0.26042(11) 0.0195(10) Uani 1 1 d .
C80 C 0.3528(3) 0.3901(2) 0.28370(11) 0.0273(11) Uani 1 1 d .
H48 H 0.3342 0.3479 0.2751 0.033 Uiso 1 1 calc R
C81 C 0.3713(3) 0.4005(3) 0.31993(12) 0.0338(13) Uani 1 1 d .
H47 H 0.3643 0.3641 0.3351 0.041 Uiso 1 1 calc R
C82 C 0.3406(3) 0.4378(2) 0.22154(11) 0.0187(10) Uani 1 1 d .
C83 C 0.3793(3) 0.4763(2) 0.19679(11) 0.0248(11) Uani 1 1 d .
H51 H 0.4201 0.5070 0.2046 0.030 Uiso 1 1 calc R
C84 C 0.3573(3) 0.4692(3) 0.16085(12) 0.0298(12) Uani 1 1 d .
H52 H 0.3837 0.4947 0.1445 0.036 Uiso 1 1 calc R
C85 C 0.2787(3) 0.3936(2) 0.20823(12) 0.0280(12) Uani 1 1 d .
H54 H 0.2507 0.3677 0.2238 0.034 Uiso 1 1 calc R
C86 C 0.2588(3) 0.3882(3) 0.17213(12) 0.0305(12) Uani 1 1 d .
H53 H 0.2180 0.3583 0.1634 0.037 Uiso 1 1 calc R
N6N N 0.2962(2) 0.4435(2) 0.64903(10) 0.0280(10) Uani 1 1 d .
H6N H 0.2830 0.4405 0.6265 0.034 Uiso 1 1 calc R

loop_
_atom_site_aniso_label
_atom_site_aniso_U_11
_atom_site_aniso_U_22
_atom_site_aniso_U_33
_atom_site_aniso_U_23
_atom_site_aniso_U_13
_atom_site_aniso_U_12
N1 0.028(2) 0.055(3) 0.018(2) -0.002(2) 0.0048(18) -0.019(2)
C1 0.061(4) 0.061(4) 0.030(3) -0.011(3) -0.003(3) 0.011(3)
B1 0.079(6) 0.064(5) 0.031(4) 0.012(4) 0.008(4) 0.040(4)
N2 0.029(2) 0.027(2) 0.025(2) -0.0013(18) 0.0067(18) 0.0023(18)
C2 0.117(7) 0.146(8) 0.046(4) 0.015(5) 0.016(4) 0.079(6)
B2 0.114(7) 0.034(4) 0.041(4) 0.011(3) 0.044(4) 0.023(4)
N3 0.020(2) 0.035(2) 0.022(2) 0.0015(19) -0.0035(17) 0.0036(18)
C3 0.034(3) 0.054(4) 0.032(3) -0.001(3) 0.000(2) 0.003(3)
B3 0.049(5) 0.044(5) 0.095(6) 0.017(4) 0.004(4) -0.009(4)
N4 0.042(3) 0.027(2) 0.020(2) -0.0001(18) 0.0006(19) 0.011(2)
C4 0.215(12) 0.064(5) 0.039(4) 0.004(4) -0.044(6) -0.029(6)
B4 0.038(4) 0.086(6) 0.039(4) -0.027(4) 0.004(3) 0.009(4)
N5 0.037(3) 0.049(3) 0.017(2) -0.007(2) 0.0007(19) 0.015(2)
C5 0.031(3) 0.019(3) 0.037(3) -0.002(2) 0.006(2) -0.003(2)
B5 0.035(4) 0.038(4) 0.102(7) 0.003(4) 0.005(4) -0.004(3)
C6 0.029(3) 0.040(3) 0.019(2) 0.001(2) 0.001(2) 0.000(2)
B6 0.070(5) 0.075(6) 0.031(4) 0.001(4) -0.003(4) -0.034(4)
N7 0.031(2) 0.034(3) 0.017(2) 0.0053(18) -0.0010(18) -0.0116(19)
C7 0.043(3) 0.045(3) 0.021(3) -0.013(2) 0.010(2) -0.024(3)
B7 0.080(6) 0.044(5) 0.063(5) -0.011(4) -0.005(4) 0.022(4)
N8 0.033(2) 0.027(2) 0.015(2) 0.0002(17) -0.0023(17) -0.0027(18)
C8 0.039(3) 0.026(3) 0.025(3) -0.004(2) 0.014(2) -0.008(2)
B8 0.028(4) 0.067(5) 0.045(4) 0.026(4) -0.004(3) -0.009(3)
N9 0.018(2) 0.036(2) 0.017(2) -0.0016(17) -0.0001(16) -0.0062(17)
C9 0.022(3) 0.029(3) 0.014(2) 0.000(2) 0.0075(19) -0.005(2)
B9 0.044(4) 0.029(4) 0.124(7) 0.014(4) 0.047(5) 0.003(3)
N10 0.041(3) 0.046(3) 0.014(2) 0.0064(19) -0.0030(19) 0.015(2)
C10 0.023(3) 0.029(3) 0.018(2) -0.001(2) 0.002(2) -0.007(2)
B10 0.030(4) 0.137(9) 0.096(7) -0.083(7) -0.002(4) -0.007(5)
N11 0.018(2) 0.023(2) 0.020(2) 0.0006(17) -0.0016(16) 0.0039(16)
C11 0.024(3) 0.043(3) 0.023(3) 0.004(2) -0.001(2) -0.008(2)
N12 0.035(2) 0.024(2) 0.020(2) -0.0004(17) -0.0040(18) 0.0022(18)
C12 0.031(3) 0.017(2) 0.016(2) -0.0052(19) 0.007(2) -0.006(2)
B12 0.055(5) 0.034(4) 0.080(6) 0.018(4) 0.031(4) 0.018(3)
N13 0.035(3) 0.049(3) 0.015(2) -0.010(2) -0.0017(18) 0.017(2)
C13 0.027(3) 0.019(2) 0.017(2) -0.0010(19) 0.003(2) -0.002(2)
B13 0.020(3) 0.138(8) 0.035(4) -0.020(4) -0.001(3) 0.017(4)
N14 0.029(2) 0.039(3) 0.0108(19) -0.0021(18) -0.0040(17) 0.0004(19)
C14 0.032(3) 0.024(3) 0.016(2) -0.005(2) 0.007(2) -0.003(2)
B14 0.051(4) 0.028(3) 0.047(4) -0.007(3) 0.026(3) -0.003(3)
N15 0.022(2) 0.029(2) 0.018(2) -0.0010(17) -0.0014(17) -0.0053(17)
C15 0.068(4) 0.034(3) 0.030(3) 0.000(3) 0.019(3) 0.023(3)
B15 0.041(4) 0.102(7) 0.053(5) -0.055(5) 0.007(4) 0.002(4)
N16 0.031(2) 0.031(2) 0.015(2) 0.0057(17) -0.0082(17) 0.0032(18)
C16 0.052(4) 0.046(4) 0.033(3) 0.008(3) 0.007(3) 0.028(3)
B16 0.049(5) 0.032(4) 0.114(7) 0.002(4) 0.005(5) -0.004(3)
C17 0.027(3) 0.020(3) 0.034(3) 0.001(2) -0.003(2) 0.002(2)
B17 0.048(5) 0.067(6) 0.088(6) 0.017(5) 0.022(4) 0.024(4)
C18 0.025(3) 0.017(2) 0.027(3) 0.005(2) 0.003(2) 0.001(2)
B18 0.033(4) 0.150(9) 0.039(4) -0.029(5) -0.004(3) 0.018(5)
C19 0.014(2) 0.020(2) 0.023(2) 0.000(2) 0.0074(19) 0.0032(18)
B19 0.035(4) 0.051(4) 0.050(4) 0.014(3) 0.015(3) 0.009(3)
C20 0.020(3) 0.021(3) 0.025(3) 0.006(2) 0.002(2) -0.002(2)
B20 0.036(4) 0.044(5) 0.128(8) -0.059(5) -0.004(4) 0.004(3)
C21 0.023(3) 0.025(3) 0.026(3) 0.007(2) 0.000(2) -0.003(2)
B21 0.047(4) 0.028(4) 0.089(6) -0.012(4) 0.032(4) -0.008(3)
C22 0.018(2) 0.017(2) 0.018(2) 0.0006(19) 0.0064(19) 0.0062(19)
B22 0.069(5) 0.056(5) 0.052(5) 0.027(4) 0.027(4) -0.011(4)
C23 0.038(3) 0.024(3) 0.028(3) 0.003(2) 0.009(2) -0.004(2)
B23 0.022(3) 0.020(3) 0.048(4) -0.003(3) -0.002(3) -0.002(2)
C24 0.057(4) 0.033(3) 0.024(3) 0.006(2) 0.016(3) 0.006(3)
B24 0.029(3) 0.022(3) 0.074(5) -0.004(3) -0.003(3) -0.005(3)
C25 0.024(3) 0.021(3) 0.020(2) 0.006(2) 0.003(2) 0.007(2)
B25 0.060(5) 0.033(4) 0.028(3) -0.008(3) 0.002(3) -0.002(3)
C26 0.030(3) 0.022(3) 0.022(3) -0.002(2) 0.000(2) 0.009(2)
B26 0.022(3) 0.023(3) 0.071(5) -0.005(3) 0.007(3) -0.005(3)
C27 0.024(3) 0.043(3) 0.028(3) -0.020(2) 0.003(2) -0.002(2)
B27 0.047(4) 0.041(4) 0.030(4) -0.006(3) -0.011(3) 0.005(3)
C28 0.024(3) 0.025(3) 0.026(3) -0.005(2) 0.005(2) -0.002(2)
B28 0.043(4) 0.037(4) 0.049(4) 0.001(3) 0.013(3) 0.006(3)
C29 0.018(2) 0.024(3) 0.013(2) -0.0025(19) 0.0019(18) 0.0020(19)
B29 0.020(3) 0.024(3) 0.059(4) 0.006(3) 0.003(3) -0.002(2)
C30 0.041(3) 0.025(3) 0.020(3) -0.005(2) 0.009(2) 0.006(2)
B30 0.058(4) 0.028(3) 0.028(3) -0.004(3) -0.003(3) 0.000(3)
C31 0.049(3) 0.036(3) 0.017(3) 0.002(2) 0.004(2) 0.023(3)
B31 0.046(4) 0.031(4) 0.044(4) -0.004(3) 0.016(3) -0.001(3)
C32 0.018(2) 0.017(2) 0.018(2) -0.0009(19) 0.0047(19) 0.0014(19)
B32 0.020(3) 0.030(4) 0.077(5) -0.003(3) 0.000(3) 0.002(3)
C33 0.023(3) 0.026(3) 0.021(3) 0.001(2) 0.001(2) -0.004(2)
B33 0.024(3) 0.022(3) 0.056(4) -0.014(3) 0.011(3) -0.002(2)
C34 0.031(3) 0.033(3) 0.017(2) 0.006(2) 0.005(2) -0.002(2)
B34 0.070(6) 0.048(5) 0.135(9) -0.042(6) -0.050(6) 0.018(4)
C35 0.026(3) 0.033(3) 0.024(3) 0.001(2) 0.004(2) -0.009(2)
B35 0.091(6) 0.030(4) 0.052(5) 0.003(3) -0.019(4) -0.017(4)
C36 0.025(3) 0.049(3) 0.028(3) -0.007(3) 0.000(2) -0.018(2)
B36 0.028(4) 0.127(9) 0.120(8) 0.030(7) 0.017(5) -0.001(5)
C37 0.037(3) 0.034(3) 0.018(3) -0.004(2) 0.008(2) -0.017(2)
B37 0.027(4) 0.066(6) 0.111(7) 0.028(5) -0.034(4) -0.013(4)
C38 0.036(3) 0.024(3) 0.016(2) -0.001(2) 0.006(2) -0.008(2)
B38 0.122(8) 0.092(7) 0.051(5) 0.036(5) 0.037(5) 0.052(6)
C39 0.017(2) 0.019(2) 0.015(2) 0.0004(19) 0.0016(18) -0.0016(18)
B39 0.108(7) 0.070(6) 0.048(5) -0.004(4) 0.039(5) -0.009(5)
C40 0.020(2) 0.018(2) 0.022(2) -0.0013(19) 0.0004(19) -0.0029(19)
B40 0.031(4) 0.027(4) 0.089(6) 0.000(4) -0.020(4) 0.003(3)
C41 0.022(3) 0.031(3) 0.022(3) 0.010(2) -0.002(2) -0.003(2)
B41 0.018(4) 0.158(10) 0.135(9) 0.084(8) -0.015(5) -0.015(5)
C42 0.022(2) 0.015(2) 0.015(2) 0.0019(18) 0.0034(19) -0.0016(18)
B42 0.125(8) 0.027(4) 0.052(5) -0.004(3) -0.048(5) 0.015(4)
C43 0.040(3) 0.027(3) 0.019(2) -0.001(2) 0.006(2) 0.012(2)
B43 0.125(9) 0.060(6) 0.075(6) -0.012(5) 0.045(6) 0.014(6)
C44 0.034(3) 0.031(3) 0.023(3) 0.002(2) -0.001(2) 0.016(2)
B44 0.111(8) 0.035(5) 0.093(7) -0.025(4) -0.069(6) 0.033(5)
C45 0.017(2) 0.020(2) 0.018(2) -0.0036(19) 0.0009(19) -0.0025(19)
B45 0.047(4) 0.024(3) 0.039(4) 0.006(3) 0.001(3) 0.005(3)
C46 0.029(3) 0.020(3) 0.019(2) -0.005(2) 0.004(2) -0.003(2)
B46 0.040(4) 0.034(4) 0.032(3) 0.001(3) 0.013(3) -0.003(3)
C47 0.030(3) 0.027(3) 0.029(3) -0.011(2) -0.001(2) -0.003(2)
B47 0.052(4) 0.026(3) 0.038(4) -0.003(3) 0.005(3) 0.003(3)
C48 0.026(3) 0.017(3) 0.031(3) -0.001(2) 0.002(2) 0.003(2)
B48 0.053(4) 0.025(3) 0.029(3) -0.001(3) -0.001(3) -0.009(3)
C49 0.017(2) 0.017(2) 0.016(2) 0.0008(19) 0.0022(18) -0.0016(18)
B49 0.035(4) 0.053(4) 0.029(3) 0.001(3) 0.006(3) -0.013(3)
C50 0.026(3) 0.017(2) 0.021(2) 0.000(2) -0.001(2) -0.001(2)
B50 0.020(3) 0.060(4) 0.026(3) -0.002(3) 0.005(2) 0.002(3)
C51 0.026(3) 0.025(3) 0.028(3) 0.011(2) -0.002(2) -0.002(2)
B51 0.030(3) 0.027(3) 0.030(3) -0.001(3) 0.005(2) -0.002(3)
C52 0.020(2) 0.017(2) 0.017(2) 0.0018(19) 0.0010(19) 0.0030(19)
B52 0.044(4) 0.033(4) 0.031(3) -0.004(3) 0.004(3) -0.009(3)
C53 0.025(3) 0.017(2) 0.027(3) 0.001(2) 0.001(2) 0.004(2)
B53 0.044(4) 0.022(3) 0.033(3) -0.007(3) 0.004(3) -0.007(3)
C54 0.030(3) 0.019(3) 0.031(3) 0.010(2) 0.002(2) 0.008(2)
B54 0.034(4) 0.050(4) 0.029(3) 0.000(3) 0.010(3) 0.011(3)
C55 0.040(3) 0.032(3) 0.023(3) -0.001(2) -0.003(2) 0.018(2)
B55 0.049(4) 0.021(3) 0.030(3) 0.003(3) 0.002(3) 0.007(3)
C56 0.051(4) 0.049(4) 0.020(3) -0.008(2) -0.002(2) 0.026(3)
B56 0.023(3) 0.016(3) 0.026(3) -0.003(2) -0.001(2) 0.001(2)
C57 0.020(3) 0.023(3) 0.021(2) 0.004(2) -0.001(2) 0.0009(19)
B57 0.027(3) 0.016(3) 0.023(3) 0.001(2) 0.002(2) 0.000(2)
C58 0.020(2) 0.021(2) 0.020(2) -0.002(2) 0.0022(19) -0.0050(19)
B58 0.021(3) 0.020(3) 0.033(3) -0.001(2) 0.000(2) -0.003(2)
C59 0.011(2) 0.024(3) 0.015(2) -0.0025(19) 0.0005(17) 0.0013(18)
B59 0.023(3) 0.030(3) 0.030(3) -0.002(3) -0.006(3) -0.001(3)
C60 0.025(3) 0.019(3) 0.022(3) 0.003(2) -0.002(2) 0.001(2)
B60 0.031(3) 0.022(3) 0.023(3) -0.002(2) -0.003(2) 0.001(2)
C61 0.025(3) 0.021(3) 0.027(3) -0.006(2) -0.004(2) 0.000(2)
B61 0.024(3) 0.015(3) 0.022(3) 0.002(2) 0.004(2) 0.003(2)
C62 0.013(2) 0.020(2) 0.018(2) 0.0000(19) -0.0008(18) -0.0023(18)
B62 0.029(3) 0.016(3) 0.029(3) -0.003(2) -0.001(2) 0.000(2)
C63 0.021(2) 0.019(2) 0.022(2) 0.003(2) 0.000(2) 0.0043(19)
B63 0.027(3) 0.022(3) 0.025(3) 0.001(2) 0.003(2) 0.003(2)
C64 0.025(3) 0.016(2) 0.027(3) 0.000(2) -0.006(2) 0.004(2)
B64 0.027(3) 0.018(3) 0.041(4) 0.000(3) 0.005(3) 0.004(2)
C65 0.034(3) 0.027(3) 0.019(3) 0.001(2) 0.000(2) -0.008(2)
B65 0.027(3) 0.023(3) 0.040(4) 0.002(3) -0.007(3) 0.004(3)
C66 0.049(3) 0.032(3) 0.020(3) 0.005(2) 0.007(2) -0.004(3)
B66 0.025(3) 0.022(3) 0.037(3) -0.002(3) 0.002(2) 0.000(2)
C67 0.029(3) 0.026(3) 0.022(3) -0.007(2) -0.003(2) -0.004(2)
C68 0.029(3) 0.016(2) 0.023(3) -0.002(2) -0.005(2) 0.002(2)
C69 0.012(2) 0.016(2) 0.017(2) -0.0027(19) 0.0025(18) -0.0005(18)
C70 0.024(3) 0.015(2) 0.021(2) 0.0011(19) 0.000(2) 0.0025(19)
C71 0.026(3) 0.020(3) 0.021(3) 0.003(2) -0.002(2) -0.001(2)
C72 0.013(2) 0.014(2) 0.016(2) 0.0022(18) -0.0018(18) 0.0008(17)
C73 0.023(3) 0.012(2) 0.021(2) -0.0030(19) 0.000(2) -0.0026(19)
C74 0.025(3) 0.014(2) 0.025(3) 0.007(2) -0.004(2) 0.0009(19)
C75 0.028(3) 0.024(3) 0.021(3) 0.000(2) -0.001(2) 0.010(2)
C76 0.046(3) 0.029(3) 0.014(2) -0.001(2) -0.002(2) 0.010(2)
C77 0.021(3) 0.050(3) 0.025(3) -0.017(2) 0.002(2) 0.002(2)
C78 0.022(3) 0.033(3) 0.022(3) -0.006(2) 0.002(2) 0.004(2)
C79 0.017(2) 0.028(3) 0.013(2) -0.003(2) 0.0023(18) 0.005(2)
C80 0.041(3) 0.024(3) 0.017(2) -0.004(2) 0.002(2) 0.012(2)
C81 0.047(3) 0.037(3) 0.018(3) 0.003(2) 0.004(2) 0.022(3)
C82 0.019(2) 0.022(2) 0.015(2) -0.0004(19) 0.0032(19) 0.0059(19)
C83 0.024(3) 0.031(3) 0.020(3) -0.002(2) 0.005(2) -0.004(2)
C84 0.036(3) 0.033(3) 0.020(3) 0.003(2) 0.007(2) -0.005(2)
C85 0.031(3) 0.036(3) 0.018(2) -0.002(2) 0.009(2) -0.011(2)
C86 0.025(3) 0.042(3) 0.024(3) -0.007(2) 0.001(2) -0.010(2)
N6N 0.026(2) 0.045(3) 0.013(2) -0.0034(18) 0.0000(17) 0.0013(19)

loop_
_atom_type_symbol
_atom_type_description
_atom_type_scat_dispersion_real
_atom_type_scat_dispersion_imag
_atom_type_scat_source
C C 0.0033 0.0016 'International Tables Vol C Tables 4.2.6.8 and 6.1.1.4'
H H 0.0000 0.0000 'International Tables Vol C Tables 4.2.6.8 and 6.1.1.4'
B B 0.0013 0.0007 'International Tables Vol C Tables 4.2.6.8 and 6.1.1.4'
N N 0.0061 0.0033 'International Tables Vol C Tables 4.2.6.8 and 6.1.1.4'

loop_
_geom_angle_atom_site_label_1
_geom_angle_atom_site_label_2
_geom_angle_atom_site_label_3
_geom_angle
C11 N1 C7 116.5(4)
B27 C1 B28 62.6(4)
B27 C1 B33 114.4(5)
B28 C1 B33 115.2(5)
B27 C1 B29 114.5(4)
B28 C1 B29 64.1(4)
B33 C1 B29 61.1(3)
B27 C1 B32 63.6(4)
B28 C1 B32 115.0(5)
B33 C1 B32 61.1(3)
B29 C1 B32 111.6(4)
B2 B1 B3 63.4(5)
B2 B1 B4 111.6(6)
B3 B1 B4 64.7(5)
B2 B1 B5 105.4(5)
B3 B1 B5 110.9(5)
B4 B1 B5 58.3(4)
B2 B1 B6 56.9(4)
B3 B1 B6 107.5(5)
B4 B1 B6 103.4(5)
B5 B1 B6 56.7(4)
C14 N2 C16 119.7(4)
B43 C2 B36 61.5(5)
B43 C2 B40 113.4(7)
B36 C2 B40 114.6(6)
B43 C2 B35 115.9(6)
B36 C2 B35 66.2(6)
B40 C2 B35 60.5(4)
B43 C2 B44 61.4(6)
B36 C2 B44 109.3(6)
B40 C2 B44 59.5(5)
B35 C2 B44 108.1(6)
B1 B2 B6 66.6(5)
B1 B2 B7 113.1(5)
B6 B2 B7 60.9(5)
B1 B2 B3 58.6(4)
B6 B2 B3 111.2(5)
B7 B2 B3 106.8(6)
B1 B2 B9 105.0(5)
B6 B2 B9 107.0(5)
B7 B2 B9 58.6(4)
B3 B2 B9 57.0(4)
C21 N3 C17 118.0(4)
B16 C3 B19 65.5(4)
B16 C3 B15 62.5(5)
B19 C3 B15 116.7(5)
B16 C3 B21 114.7(5)
B19 C3 B21 61.4(4)
B15 C3 B21 113.4(5)
B16 C3 B22 115.5(5)
B19 C3 B22 113.8(5)
B15 C3 B22 63.6(4)
B21 C3 B22 60.9(4)
B10 B3 B1 107.4(6)
B10 B3 B2 108.8(6)
B1 B3 B2 58.0(4)
B10 B3 B9 57.8(5)
B1 B3 B9 112.2(5)
B2 B3 B9 66.4(5)
B10 B3 B4 58.2(4)
B1 B3 B4 57.9(4)
B2 B3 B4 102.5(5)
B9 B3 B4 104.6(5)
C26 N4 C24 117.9(4)
B8 C4 B10 117.7(7)
B8 C4 B4 110.2(5)
B10 C4 B4 62.6(5)
B8 C4 B11 62.6(5)
B10 C4 B11 68.4(7)
B4 C4 B11 117.2(7)
B8 C4 B5 59.3(4)
B10 C4 B5 110.2(6)
B4 C4 B5 58.1(4)
B11 C4 B5 110.7(6)
C4 B4 B5 65.6(5)
C4 B4 B1 110.5(5)
B5 B4 B1 62.5(5)
C4 B4 B10 58.2(6)
B5 B4 B10 112.8(6)
B1 B4 B10 106.0(5)
C4 B4 B3 103.2(6)
B5 B4 B3 108.5(5)
B1 B4 B3 57.4(4)
B10 B4 B3 57.1(5)
C31 N5 C27 116.7(4)
B64 C5 B58 114.7(4)
B64 C5 B62 63.2(3)
B58 C5 B62 115.0(4)
B64 C5 B57 115.4(4)
B58 C5 B57 63.0(3)
B62 C5 B57 62.9(3)
B64 C5 B66 62.3(3)
B58 C5 B66 62.7(3)
B62 C5 B66 114.6(4)
B57 C5 B66 114.8(4)
B4 B5 B8 104.7(5)
B4 B5 B6 110.1(5)
B8 B5 B6 60.7(4)
B4 B5 B1 59.1(4)
B8 B5 B1 109.9(5)
B6 B5 B1 64.3(5)
B4 B5 C4 56.2(4)
B8 B5 C4 55.0(4)
B6 B5 C4 101.8(6)
B1 B5 C4 101.1(5)
B46 C6 B45 62.4(3)
B46 C6 B53 62.8(3)
B45 C6 B53 114.0(4)
B46 C6 B54 113.1(4)
B45 C6 B54 113.4(4)
B53 C6 B54 61.3(3)
B46 C6 B49 113.0(4)
B45 C6 B49 61.4(3)
B53 C6 B49 113.4(4)
B54 C6 B49 63.0(4)
B2 B6 B5 107.1(5)
B2 B6 B8 110.1(5)
B5 B6 B8 59.5(4)
B2 B6 B7 61.1(5)
B5 B6 B7 111.1(5)
B8 B6 B7 63.6(4)
B2 B6 B1 56.5(4)
B5 B6 B1 59.0(4)
B8 B6 B1 104.9(5)
B7 B6 B1 105.4(5)
C37 N7 C41 116.5(4)
N1 C7 C8 123.6(5)
B11 B7 B6 107.7(6)
B11 B7 B2 110.4(6)
B6 B7 B2 58.0(4)
B11 B7 B9 57.8(5)
B6 B7 B9 110.7(5)
B2 B7 B9 66.3(5)
B11 B7 B8 58.5(4)
B6 B7 B8 57.8(4)
B2 B7 B8 103.2(5)
B9 B7 B8 103.7(5)
C46 N8 C44 121.6(4)
C7 C8 C9 119.6(5)
C4 B8 B5 65.7(5)
C4 B8 B11 60.1(5)
B5 B8 B11 113.8(6)
C4 B8 B6 109.2(5)
B5 B8 B6 59.8(4)
B11 B8 B6 106.3(5)
C4 B8 B7 103.4(6)
B5 B8 B7 107.3(5)
B11 B8 B7 56.2(4)
B6 B8 B7 58.5(4)
C47 N9 C51 116.5(4)
C8 C9 C10 117.2(4)
C8 C9 C12 122.3(4)
C10 C9 C12 120.5(4)
B10 B9 B11 67.1(6)
B10 B9 B3 58.2(5)
B11 B9 B3 110.4(5)
B10 B9 B7 108.4(5)
B11 B9 B7 56.9(4)
B3 B9 B7 103.5(5)
B10 B9 B2 101.5(5)
B11 B9 B2 100.8(5)
B3 B9 B2 56.6(4)
B7 B9 B2 55.1(4)
C54 N10 C56 120.5(4)
C11 C10 C9 118.7(4)
C4 B10 B9 105.8(6)
C4 B10 B3 109.9(6)
B9 B10 B3 64.0(5)
C4 B10 B4 59.2(5)
B9 B10 B4 114.4(6)
B3 B10 B4 64.7(5)
C4 B10 B11 56.9(5)
B9 B10 B11 56.8(4)
B3 B10 B11 106.9(5)
B4 B10 B11 105.5(6)
C57 N11 C61 116.6(4)
N1 C11 C10 124.3(5)
B7 B11 C4 108.2(6)
B7 B11 B9 65.3(5)
C4 B11 B9 103.4(6)
B7 B11 B8 65.3(5)
C4 B11 B8 57.2(5)
B9 B11 B8 114.5(6)
B7 B11 B10 106.4(6)
C4 B11 B10 54.7(5)
B9 B11 B10 56.1(5)
B8 B11 B10 102.4(6)
C64 N12 C66 117.9(4)
C13 C12 C15 116.5(4)
C13 C12 C9 122.6(4)
C15 C12 C9 120.8(4)
B17 B12 B13 62.7(4)
B17 B12 B14 110.2(5)
B13 B12 B14 59.5(4)
B17 B12 B15 104.9(5)
B13 B12 B15 106.6(5)
B14 B12 B15 61.1(4)
B17 B12 B16 57.5(4)
B13 B12 B16 106.8(5)
B14 B12 B16 107.7(5)
B15 B12 B16 57.7(4)
C81 N13 C77 116.4(4)
C14 C13 C12 121.0(4)
B20 B13 B14 61.3(4)
B20 B13 B18 63.8(5)
B14 B13 B18 112.3(6)
B20 B13 B12 110.0(5)
B14 B13 B12 60.5(4)
B18 B13 B12 108.6(5)
B20 B13 B17 109.7(5)
B14 B13 B17 107.5(5)
B18 B13 B17 59.5(4)
B12 B13 B17 58.4(4)
C84 N14 C86 121.9(4)
N2 C14 C13 120.9(4)
B13 B14 B12 60.1(4)
B13 B14 B20 58.9(4)
B12 B14 B20 107.8(5)
B13 B14 B15 106.3(5)
B12 B14 B15 60.1(4)
B20 B14 B15 106.1(5)
B13 B14 B22 104.3(4)
B12 B14 B22 107.3(5)
B20 B14 B22 57.8(4)
B15 B14 B22 59.6(4)
C67 N15 C71 116.9(4)
C16 C15 C12 120.3(5)
C3 B15 B16 57.5(4)
C3 B15 B12 104.6(5)
B16 B15 B12 61.8(5)
C3 B15 B22 59.0(4)
B16 B15 B22 107.5(5)
B12 B15 B22 107.0(5)
C3 B15 B14 105.7(4)
B16 B15 B14 109.0(5)
B12 B15 B14 58.8(4)
B22 B15 B14 60.7(4)
C74 N16 C76 120.3(4)
N2 C16 C15 121.5(5)
C3 B16 B17 105.2(6)
C3 B16 B15 60.0(4)
B17 B16 B15 108.9(6)
C3 B16 B19 57.9(4)
B17 B16 B19 60.4(4)
B15 B16 B19 108.5(5)
C3 B16 B12 105.6(5)
B17 B16 B12 59.5(4)
B15 B16 B12 60.5(4)
B19 B16 B12 107.5(5)
N3 C17 C18 122.4(4)
B16 B17 B12 63.1(5)
B16 B17 B19 62.3(4)
B12 B17 B19 111.8(6)
B16 B17 B18 109.2(6)
B12 B17 B18 107.9(6)
B19 B17 B18 58.8(4)
B16 B17 B13 108.1(6)
B12 B17 B13 58.8(4)
B19 B17 B13 105.5(6)
B18 B17 B13 58.3(4)
C17 C18 C19 119.2(4)
B21 B18 B19 59.8(4)
B21 B18 B13 105.2(5)
B19 B18 B13 109.9(5)
B21 B18 B17 106.7(5)
B19 B18 B17 60.4(4)
B13 B18 B17 62.2(5)
B21 B18 B20 58.5(4)
B19 B18 B20 107.3(5)
B13 B18 B20 57.5(4)
B17 B18 B20 106.9(5)
C20 C19 C18 117.8(4)
C20 C19 C22 121.3(4)
C18 C19 C22 120.9(4)
C3 B19 B21 60.5(4)
C3 B19 B18 106.1(5)
B21 B19 B18 60.1(5)
C3 B19 B17 101.7(5)
B21 B19 B17 107.3(5)
B18 B19 B17 60.8(5)
C3 B19 B16 56.6(4)
B21 B19 B16 106.9(5)
B18 B19 B16 106.9(5)
B17 B19 B16 57.3(4)
C21 C20 C19 118.7(4)
B13 B20 B22 108.6(5)
B13 B20 B21 105.6(5)
B22 B20 B21 60.0(4)
B13 B20 B14 59.7(4)
B22 B20 B14 62.5(4)
B21 B20 B14 109.3(5)
B13 B20 B18 58.7(5)
B22 B20 B18 106.4(5)
B21 B20 B18 57.8(4)
B14 B20 B18 107.0(5)
N3 C21 C20 123.9(4)
C3 B21 B19 58.0(4)
C3 B21 B18 104.2(5)
B19 B21 B18 60.1(4)
C3 B21 B22 59.7(4)
B19 B21 B22 110.0(5)
B18 B21 B22 110.7(5)
C3 B21 B20 105.3(5)
B19 B21 B20 111.7(5)
B18 B21 B20 63.7(5)
B22 B21 B20 59.6(4)
C23 C22 C25 117.8(4)
C23 C22 C19 120.7(4)
C25 C22 C19 121.5(4)
C3 B22 B20 105.7(5)
C3 B22 B21 59.4(4)
B20 B22 B21 60.4(4)
C3 B22 B15 57.4(4)
B20 B22 B15 107.7(5)
B21 B22 B15 107.1(5)
C3 B22 B14 103.8(5)
B20 B22 B14 59.7(4)
B21 B22 B14 107.3(5)
B15 B22 B14 59.7(4)
C24 C23 C22 119.5(5)
B25 B23 B24 62.1(4)
B25 B23 B26 62.0(4)
B24 B23 B26 110.1(4)
B25 B23 B27 108.1(4)
B24 B23 B27 106.6(4)
B26 B23 B27 58.3(4)
B25 B23 B28 108.8(4)
B24 B23 B28 59.1(4)
B26 B23 B28 106.3(4)
B27 B23 B28 58.6(4)
N4 C24 C23 122.6(5)
B28 B24 B23 61.8(4)
B28 B24 B29 62.3(4)
B23 B24 B29 110.4(5)
B28 B24 B25 108.2(4)
B23 B24 B25 58.7(3)
B29 B24 B25 106.7(4)
B28 B24 B30 108.1(4)
B23 B24 B30 106.8(4)
B29 B24 B30 58.2(3)
B25 B24 B30 59.3(4)
C26 C25 C22 119.3(4)
B23 B25 B30 108.2(4)
B23 B25 B31 108.9(4)
B30 B25 B31 59.5(4)
B23 B25 B24 59.2(3)
B30 B25 B24 60.4(4)
B31 B25 B24 107.8(4)
B23 B25 B26 60.0(3)
B30 B25 B26 106.9(4)
B31 B25 B26 60.1(4)
B24 B25 B26 106.4(4)
N4 C26 C25 122.7(5)
B27 B26 B32 62.8(4)
B27 B26 B23 60.9(4)
B32 B26 B23 110.4(4)
B27 B26 B31 108.8(4)
B32 B26 B31 59.1(4)
B23 B26 B31 106.7(4)
B27 B26 B25 107.1(4)
B32 B26 B25 107.2(4)
B23 B26 B25 58.0(3)
B31 B26 B25 59.3(4)
N5 C27 C28 124.0(5)
C1 B27 B26 106.0(4)
C1 B27 B28 58.8(4)
B26 B27 B28 110.4(4)
C1 B27 B23 105.6(4)
B26 B27 B23 60.8(3)
B28 B27 B23 61.2(4)
C1 B27 B32 59.8(3)
B26 B27 B32 58.7(4)
B28 B27 B32 108.8(4)
B23 B27 B32 107.1(4)
C27 C28 C29 118.6(4)
C1 B28 B24 105.5(4)
C1 B28 B27 58.6(4)
B24 B28 B27 107.9(5)
C1 B28 B23 104.7(5)
B24 B28 B23 59.2(3)
B27 B28 B23 60.2(3)
C1 B28 B29 59.3(3)
B24 B28 B29 59.2(3)
B27 B28 B29 107.5(4)
B23 B28 B29 106.0(4)
C28 C29 C30 117.7(4)
C28 C29 C32 121.3(4)
C30 C29 C32 121.0(4)
B30 B29 C1 105.4(4)
B30 B29 B33 61.8(4)
C1 B29 B33 58.5(3)
B30 B29 B24 62.1(4)
C1 B29 B24 102.8(4)
B33 B29 B24 110.3(4)
B30 B29 B28 108.2(4)
C1 B29 B28 56.6(3)
B33 B29 B28 106.7(4)
B24 B29 B28 58.5(4)
C31 C30 C29 118.9(5)
B29 B30 B31 109.2(4)
B29 B30 B25 108.8(4)
B31 B30 B25 60.4(4)
B29 B30 B33 59.5(3)
B31 B30 B33 60.6(4)
B25 B30 B33 108.1(4)
B29 B30 B24 59.7(3)
B31 B30 B24 108.4(4)
B25 B30 B24 60.3(3)
B33 B30 B24 106.7(4)
N5 C31 C30 124.1(5)
B32 B31 B30 107.9(4)
B32 B31 B25 107.7(4)
B30 B31 B25 60.1(4)
B32 B31 B33 59.2(3)
B30 B31 B33 60.1(3)
B25 B31 B33 107.5(4)
B32 B31 B26 58.5(3)
B30 B31 B26 107.7(4)
B25 B31 B26 60.6(3)
B33 B31 B26 105.5(4)
C35 C32 C33 117.7(4)
C35 C32 C29 120.9(4)
C33 C32 C29 121.4(4)
B26 B32 C1 103.3(4)
B26 B32 B31 62.4(4)
C1 B32 B31 105.6(4)
B26 B32 B33 110.7(5)
C1 B32 B33 58.3(3)
B31 B32 B33 61.9(4)
B26 B32 B27 58.5(3)
C1 B32 B27 56.6(4)
B31 B32 B27 108.1(4)
B33 B32 B27 106.2(4)
C34 C33 C32 120.3(4)
C1 B33 B29 60.4(4)
C1 B33 B32 60.6(4)
B29 B33 B32 110.6(4)
C1 B33 B30 104.5(4)
B29 B33 B30 58.7(3)
B32 B33 B30 106.9(4)
C1 B33 B31 105.1(4)
B29 B33 B31 107.4(4)
B32 B33 B31 58.9(4)
B30 B33 B31 59.3(4)
N6N C34 C33 119.8(4)
B39 B34 B37 107.3(6)
B39 B34 B35 59.6(5)
B37 B34 B35 111.1(6)
B39 B34 B36 111.5(6)
B37 B34 B36 59.0(5)
B35 B34 B36 65.7(6)
B39 B34 B38 58.7(5)
B37 B34 B38 56.2(5)
B35 B34 B38 104.6(6)
B36 B34 B38 102.9(6)
C36 C35 C32 119.7(4)
B39 B35 C2 108.5(6)
B39 B35 B34 59.9(5)
C2 B35 B34 104.0(6)
B39 B35 B40 64.9(5)
C2 B35 B40 59.6(5)
B34 B35 B40 111.4(6)
B39 B35 B36 105.1(6)
C2 B35 B36 56.7(5)
B34 B35 B36 57.3(5)
B40 B35 B36 106.2(5)
N6N C36 C35 120.4(4)
B37 B36 C2 108.3(6)
B37 B36 B43 66.4(6)
C2 B36 B43 57.8(5)
B37 B36 B34 60.2(5)
C2 B36 B34 104.2(6)
B43 B36 B34 112.6(6)
B37 B36 B35 105.2(6)
C2 B36 B35 57.2(4)
B43 B36 B35 105.6(6)
B34 B36 B35 57.0(5)
N7 C37 C38 123.9(4)
B42 B37 B36 105.1(6)
B42 B37 B38 60.7(5)
B36 B37 B38 112.7(6)
B42 B37 B34 113.1(6)
B36 B37 B34 60.8(6)
B38 B37 B34 67.1(6)
B42 B37 B43 55.0(5)
B36 B37 B43 57.5(5)
B38 B37 B43 104.2(6)
B34 B37 B43 106.1(6)
C39 C38 C37 119.0(4)
B41 B38 B37 113.4(7)
B41 B38 B42 68.1(6)
B37 B38 B42 59.3(5)
B41 B38 B39 61.0(6)
B37 B38 B39 104.9(6)
B42 B38 B39 112.5(6)
B41 B38 B34 105.3(6)
B37 B38 B34 56.7(5)
B42 B38 B34 103.9(6)
B39 B38 B34 55.6(5)
C38 C39 C40 118.0(4)
C38 C39 C42 121.5(4)
C40 C39 C42 120.5(4)
B35 B39 B34 60.5(5)
B35 B39 B41 106.3(6)
B34 B39 B41 110.0(7)
B35 B39 B38 110.6(6)
B34 B39 B38 65.7(6)
B41 B39 B38 56.7(5)
B35 B39 B40 58.2(4)
B34 B39 B40 106.6(6)
B41 B39 B40 57.8(5)
B38 B39 B40 103.4(6)
C41 C40 C39 118.4(4)
C2 B40 B44 61.6(5)
C2 B40 B35 59.9(5)
B44 B40 B35 109.2(5)
C2 B40 B41 105.7(6)
B44 B40 B41 58.0(6)
B35 B40 B41 105.8(5)
C2 B40 B39 102.7(5)
B44 B40 B39 104.2(5)
B35 B40 B39 57.0(4)
B41 B40 B39 58.5(5)
N7 C41 C40 124.2(4)
B38 B41 B44 105.9(7)
B38 B41 B40 112.5(6)
B44 B41 B40 60.5(5)
B38 B41 B39 62.3(6)
B44 B41 B39 110.1(6)
B40 B41 B39 63.7(5)
B38 B41 B42 57.1(5)
B44 B41 B42 56.2(5)
B40 B41 B42 104.7(6)
B39 B41 B42 105.2(6)
C43 C42 C45 118.4(4)
C43 C42 C39 120.8(4)
C45 C42 C39 120.8(4)
B43 B42 B37 67.9(6)
B43 B42 B44 62.8(6)
B37 B42 B44 112.8(6)
B43 B42 B38 113.9(7)
B37 B42 B38 60.0(5)
B44 B42 B38 103.1(6)
B43 B42 B41 106.8(6)
B37 B42 B41 103.6(6)
B44 B42 B41 55.3(5)
B38 B42 B41 54.9(5)
C44 C43 C42 119.8(4)
B42 B43 C2 108.9(6)
B42 B43 B36 105.7(6)
C2 B43 B36 60.7(5)
B42 B43 B44 59.8(5)
C2 B43 B44 62.1(6)
B36 B43 B44 109.3(6)
B42 B43 B37 57.1(4)
C2 B43 B37 102.6(6)
B36 B43 B37 56.1(5)
B44 B43 B37 102.7(6)
N8 C44 C43 120.2(4)
B41 B44 B42 68.5(6)
B41 B44 B40 61.5(5)
B42 B44 B40 114.8(6)
B41 B44 B43 112.9(6)
B42 B44 B43 57.4(5)
B40 B44 B43 108.6(6)
B41 B44 C2 106.4(6)
B42 B44 C2 102.4(6)
B40 B44 C2 58.9(4)
B43 B44 C2 56.5(5)
C46 C45 C42 119.3(4)
C6 B45 B48 105.3(4)
C6 B45 B49 59.8(3)
B48 B45 B49 60.0(3)
C6 B45 B47 105.2(4)
B48 B45 B47 60.2(3)
B49 B45 B47 108.8(4)
C6 B45 B46 58.7(3)
B48 B45 B46 107.5(4)
B49 B45 B46 108.7(4)
B47 B45 B46 59.5(3)
N8 C46 C45 120.6(4)
C6 B46 B52 106.1(4)
C6 B46 B47 105.8(4)
B52 B46 B47 60.7(4)
C6 B46 B45 58.9(3)
B52 B46 B45 108.8(5)
B47 B46 B45 60.2(3)
C6 B46 B53 58.9(3)
B52 B46 B53 60.3(3)
B47 B46 B53 108.5(4)
B45 B46 B53 107.9(4)
N9 C47 C48 124.6(4)
B46 B47 B51 107.4(4)
B46 B47 B48 107.5(4)
B51 B47 B48 59.5(3)
B46 B47 B52 59.3(3)
B51 B47 B52 60.6(3)
B48 B47 B52 108.0(4)
B46 B47 B45 60.4(3)
B51 B47 B45 107.1(4)
B48 B47 B45 59.4(3)
B52 B47 B45 107.9(4)
C47 C48 C49 118.8(4)
B45 B48 B51 108.5(4)
B45 B48 B49 60.2(3)
B51 B48 B49 109.0(4)
B45 B48 B47 60.4(4)
B51 B48 B47 60.2(3)
B49 B48 B47 109.1(4)
B45 B48 B50 109.5(4)
B51 B48 B50 60.3(3)
B49 B48 B50 61.2(4)
B47 B48 B50 109.3(4)
C50 C49 C48 117.4(4)
C50 C49 C52 122.4(4)
C48 C49 C52 120.2(4)
C6 B49 B48 104.4(4)
C6 B49 B45 58.8(3)
B48 B49 B45 59.8(4)
C6 B49 B50 105.0(4)
B48 B49 B50 59.9(3)
B45 B49 B50 108.1(4)
C6 B49 B54 58.3(3)
B48 B49 B54 107.1(4)
B45 B49 B54 107.3(4)
B50 B49 B54 60.0(3)
C51 C50 C49 119.4(4)
B51 B50 B48 59.3(3)
B51 B50 B55 59.3(3)
B48 B50 B55 106.3(4)
B51 B50 B49 106.4(4)
B48 B50 B49 58.9(3)
B55 B50 B49 107.0(4)
B51 B50 B54 106.3(4)
B48 B50 B54 106.5(4)
B55 B50 B54 59.1(3)
B49 B50 B54 60.3(4)
N9 C51 C50 123.3(4)
B48 B51 B55 108.5(4)
B48 B51 B47 60.3(3)
B55 B51 B47 108.4(4)
B48 B51 B50 60.5(3)
B55 B51 B50 60.9(3)
B47 B51 B50 109.5(4)
B48 B51 B52 108.0(4)
B55 B51 B52 60.3(3)
B47 B51 B52 59.8(3)
B50 B51 B52 109.5(4)
C55 C52 C53 117.4(4)
C55 C52 C49 121.2(4)
C53 C52 C49 121.3(4)
B46 B52 B47 60.0(3)
B46 B52 B53 61.1(3)
B47 B52 B53 108.6(4)
B46 B52 B55 107.9(4)
B47 B52 B55 107.5(4)
B53 B52 B55 59.1(3)
B46 B52 B51 107.2(4)
B47 B52 B51 59.7(3)
B53 B52 B51 106.7(4)
B55 B52 B51 59.3(3)
C54 C53 C52 119.9(4)
C6 B53 B55 105.6(4)
C6 B53 B54 59.5(3)
B55 B53 B54 60.7(3)
C6 B53 B52 104.4(4)
B55 B53 B52 60.5(3)
B54 B53 B52 109.0(4)
C6 B53 B46 58.3(3)
B55 B53 B46 107.1(4)
B54 B53 B46 107.9(4)
B52 B53 B46 58.6(3)
N10 C54 C53 121.5(4)
C6 B54 B53 59.3(3)
C6 B54 B55 104.6(4)
B53 B54 B55 59.6(3)
C6 B54 B50 105.1(4)
B53 B54 B50 108.4(4)
B55 B54 B50 60.1(3)
C6 B54 B49 58.7(3)
B53 B54 B49 108.2(4)
B55 B54 B49 107.4(4)
B50 B54 B49 59.8(3)
C56 C55 C52 120.2(4)
B53 B55 B51 108.5(4)
B53 B55 B54 59.7(3)
B51 B55 B54 108.0(4)
B53 B55 B52 60.3(3)
B51 B55 B52 60.4(3)
B54 B55 B52 108.1(4)
B53 B55 B50 108.9(4)
B51 B55 B50 59.8(3)
B54 B55 B50 60.7(3)
B52 B55 B50 108.8(4)
N10 C56 C55 120.5(5)
B59 B56 B60 60.6(3)
B59 B56 B58 60.3(3)
B60 B56 B58 108.7(4)
B59 B56 B61 109.1(4)
B60 B56 B61 60.5(3)
B58 B56 B61 108.2(4)
B59 B56 B57 108.8(4)
B60 B56 B57 108.8(4)
B58 B56 B57 60.0(3)
B61 B56 B57 60.2(3)
N11 C57 C58 124.3(4)
C5 B57 B58 58.2(3)
C5 B57 B56 103.7(4)
B58 B57 B56 59.9(3)
C5 B57 B62 58.5(3)
B58 B57 B62 107.5(4)
B56 B57 B62 107.3(4)
C5 B57 B61 104.3(4)
B58 B57 B61 108.0(4)
B56 B57 B61 59.9(3)
B62 B57 B61 59.8(3)
C59 C58 C57 118.6(4)
C5 B58 B66 59.3(3)
C5 B58 B56 104.4(4)
B66 B58 B56 107.3(4)
C5 B58 B57 58.9(3)
B66 B58 B57 108.7(4)
B56 B58 B57 60.1(3)
C5 B58 B59 104.9(4)
B66 B58 B59 59.7(3)
B56 B58 B59 59.5(3)
B57 B58 B59 108.3(4)
C58 C59 C60 117.9(4)
C58 C59 C62 121.8(4)
C60 C59 C62 120.3(4)
B56 B59 B66 108.0(4)
B56 B59 B58 60.1(3)
B66 B59 B58 60.0(3)
B56 B59 B60 59.9(3)
B66 B59 B60 107.8(4)
B58 B59 B60 108.0(4)
B56 B59 B65 107.6(4)
B66 B59 B65 59.8(3)
B58 B59 B65 107.7(4)
B60 B59 B65 59.8(3)
C61 C60 C59 118.7(4)
B56 B60 B63 107.5(4)
B56 B60 B65 107.5(4)
B63 B60 B65 59.6(3)
B56 B60 B59 59.5(3)
B63 B60 B59 107.6(4)
B65 B60 B59 60.1(3)
B56 B60 B61 60.0(3)
B63 B60 B61 60.1(3)
B65 B60 B61 108.0(4)
B59 B60 B61 107.8(4)
N11 C61 C60 123.9(4)
B62 B61 B56 107.4(4)
B62 B61 B57 60.0(3)
B56 B61 B57 59.9(3)
B62 B61 B63 60.0(3)
B56 B61 B63 106.8(4)
B57 B61 B63 107.7(4)
B62 B61 B60 107.8(4)
B56 B61 B60 59.6(3)
B57 B61 B60 107.9(4)
B63 B61 B60 59.6(3)
C65 C62 C63 117.7(4)
C65 C62 C59 121.4(4)
C63 C62 C59 120.9(4)
C5 B62 B61 104.7(4)
C5 B62 B63 104.1(4)
B61 B62 B63 60.2(3)
C5 B62 B57 58.6(3)
B61 B62 B57 60.2(3)
B63 B62 B57 108.1(4)
C5 B62 B64 58.0(3)
B61 B62 B64 108.3(4)
B63 B62 B64 60.0(3)
B57 B62 B64 107.6(4)
C64 C63 C62 119.4(4)
B65 B63 B60 60.4(3)
B65 B63 B62 108.6(4)
B60 B63 B62 108.3(4)
B65 B63 B64 60.1(3)
B60 B63 B64 108.2(4)
B62 B63 B64 60.0(3)
B65 B63 B61 108.8(4)
B60 B63 B61 60.3(3)
B62 B63 B61 59.8(3)
B64 B63 B61 107.9(4)
N12 C64 C63 122.7(4)
C5 B64 B66 59.5(3)
C5 B64 B65 105.3(4)
B66 B64 B65 60.0(3)
C5 B64 B63 104.6(4)
B66 B64 B63 107.7(4)
B65 B64 B63 59.5(3)
C5 B64 B62 58.7(3)
B66 B64 B62 108.7(4)
B65 B64 B62 108.0(4)
B63 B64 B62 59.9(3)
C66 C65 C62 119.0(4)
B63 B65 B66 108.0(4)
B63 B65 B64 60.3(3)
B66 B65 B64 59.6(3)
B63 B65 B60 60.0(3)
B66 B65 B60 107.9(4)
B64 B65 B60 108.0(4)
B63 B65 B59 107.8(4)
B66 B65 B59 59.6(3)
B64 B65 B59 107.2(4)
B60 B65 B59 60.0(3)
N12 C66 C65 123.2(4)
C5 B66 B64 58.2(3)
C5 B66 B59 104.4(4)
B64 B66 B59 108.7(4)
C5 B66 B65 104.5(4)
B64 B66 B65 60.4(3)
B59 B66 B65 60.7(3)
C5 B66 B58 58.0(3)
B64 B66 B58 107.5(4)
B59 B66 B58 60.3(3)
B65 B66 B58 108.6(4)
N15 C67 C68 124.0(4)
C67 C68 C69 118.8(4)
C70 C69 C68 117.5(4)
C70 C69 C72 122.2(4)
C68 C69 C72 120.3(4)
C71 C70 C69 119.7(4)
N15 C71 C70 123.1(4)
C73 C72 C75 117.5(4)
C73 C72 C69 120.9(4)
C75 C72 C69 121.5(4)
C74 C73 C72 119.4(4)
N16 C74 C73 121.9(4)
C76 C75 C72 119.8(4)
N16 C76 C75 121.1(4)
N13 C77 C78 124.3(5)
C77 C78 C79 119.0(5)
C80 C79 C78 117.4(4)
C80 C79 C82 121.2(4)
C78 C79 C82 121.4(4)
C81 C80 C79 118.5(5)
N13 C81 C80 124.5(5)
C85 C82 C83 117.1(4)
C85 C82 C79 121.3(4)
C83 C82 C79 121.6(4)
C84 C83 C82 120.5(4)
N14 C84 C83 120.0(4)
C86 C85 C82 120.4(4)
N14 C86 C85 120.1(4)
C34 N6N C36 122.1(4)

loop_
_geom_bond_atom_site_label_1
_geom_bond_atom_site_label_2
_geom_bond_distance
N1 C11 1.335(6)
N1 C7 1.338(6)
C1 B27 1.684(9)
C1 B28 1.687(9)
C1 B33 1.703(8)
C1 B29 1.738(8)
C1 B32 1.744(9)
B1 B2 1.690(10)
B1 B3 1.700(11)
B1 B4 1.710(9)
B1 B5 1.768(11)
B1 B6 1.859(12)
N2 C14 1.344(6)
N2 C16 1.345(6)
C2 B43 1.653(12)
C2 B36 1.703(12)
C2 B40 1.707(10)
C2 B35 1.712(10)
C2 B44 1.752(14)
B2 B6 1.698(10)
B2 B7 1.753(10)
B2 B3 1.782(11)
B2 B9 1.957(13)
N3 C21 1.329(6)
N3 C17 1.345(6)
C3 B16 1.646(9)
C3 B19 1.670(8)
C3 B15 1.690(8)
C3 B21 1.714(9)
C3 B22 1.719(9)
B3 B10 1.694(13)
B3 B9 1.791(10)
B3 B4 1.823(11)
N4 C26 1.343(6)
N4 C24 1.361(6)
C4 B8 1.635(10)
C4 B10 1.643(13)
C4 B4 1.660(11)
C4 B11 1.686(13)
C4 B5 1.818(12)
B4 B5 1.696(10)
B4 B10 1.715(10)
N5 C31 1.343(6)
N5 C27 1.345(6)
C5 B64 1.699(7)
C5 B58 1.701(7)
C5 B62 1.712(7)
C5 B57 1.714(7)
C5 B66 1.724(8)
B5 B8 1.716(10)
B5 B6 1.723(11)
C6 B46 1.710(7)
C6 B45 1.714(8)
C6 B53 1.721(7)
C6 B54 1.725(8)
C6 B49 1.732(8)
B6 B8 1.738(9)
B6 B7 1.751(11)
N7 C37 1.339(6)
N7 C41 1.343(6)
C7 C8 1.387(6)
B7 B11 1.682(11)
B7 B9 1.823(11)
B7 B8 1.839(11)
N8 C46 1.344(6)
N8 C44 1.345(6)
C8 C9 1.392(6)
B8 B11 1.726(10)
N9 C47 1.330(6)
N9 C51 1.351(6)
C9 C10 1.395(6)
C9 C12 1.483(6)
B9 B10 1.686(11)
B9 B11 1.699(11)
N10 C54 1.338(6)
N10 C56 1.342(6)
C10 C11 1.392(6)
B10 B11 1.871(14)
N11 C57 1.335(5)
N11 C61 1.346(6)
N12 C64 1.338(6)
N12 C66 1.347(6)
C12 C13 1.393(6)
C12 C15 1.400(7)
B12 B17 1.742(10)
B12 B13 1.750(11)
B12 B14 1.756(9)
B12 B15 1.782(11)
B12 B16 1.803(10)
N13 C81 1.338(6)
N13 C77 1.341(6)
C13 C14 1.378(6)
B13 B20 1.725(12)
B13 B14 1.739(9)
B13 B18 1.748(10)
B13 B17 1.818(11)
N14 C84 1.331(6)
N14 C86 1.343(6)
B14 B20 1.767(9)
B14 B15 1.799(10)
B14 B22 1.816(10)
N15 C67 1.335(6)
N15 C71 1.349(5)
C15 C16 1.378(7)
B15 B16 1.730(11)
B15 B22 1.797(11)
N16 C74 1.330(6)
N16 C76 1.341(6)
B16 B17 1.705(12)
B16 B19 1.793(10)
C17 C18 1.379(6)
B17 B19 1.762(10)
B17 B18 1.770(12)
C18 C19 1.400(6)
B18 B21 1.734(11)
B18 B19 1.734(10)
B18 B20 1.835(12)
C19 C20 1.396(6)
C19 C22 1.499(6)
B19 B21 1.729(9)
C20 C21 1.370(6)
B20 B22 1.733(11)
B20 B21 1.746(10)
B21 B22 1.739(9)
C22 C23 1.395(6)
C22 C25 1.401(6)
C23 C24 1.383(7)
B23 B25 1.742(8)
B23 B24 1.753(8)
B23 B26 1.778(8)
B23 B27 1.780(8)
B23 B28 1.798(8)
B24 B28 1.751(10)
B24 B29 1.763(8)
B24 B25 1.804(9)
B24 B30 1.806(9)
C25 C26 1.392(6)
B25 B30 1.785(9)
B25 B31 1.790(9)
B25 B26 1.812(9)
B26 B27 1.733(9)
B26 B32 1.735(9)
B26 B31 1.805(8)
C27 C28 1.391(6)
B27 B28 1.751(9)
B27 B32 1.807(9)
C28 C29 1.404(6)
B28 B29 1.817(9)
C29 C30 1.405(6)
C29 C32 1.492(6)
B29 B30 1.735(8)
B29 B33 1.750(8)
C30 C31 1.382(6)
B30 B31 1.774(9)
B30 B33 1.789(9)
B31 B32 1.746(10)
B31 B33 1.799(9)
C32 C35 1.391(6)
C32 C33 1.399(6)
B32 B33 1.752(8)
C33 C34 1.380(6)
C34 N6N 1.329(6)
B34 B39 1.706(12)
B34 B37 1.710(12)
B34 B35 1.715(11)
B34 B36 1.720(14)
B34 B38 1.885(15)
C35 C36 1.383(6)
B35 B39 1.700(10)
B35 B40 1.723(9)
B35 B36 1.864(12)
C36 N6N 1.333(6)
B36 B37 1.689(12)
B36 B43 1.716(13)
C37 C38 1.392(6)
B37 B42 1.688(10)
B37 B38 1.701(12)
B37 B43 1.864(13)
C38 C39 1.388(6)
B38 B41 1.669(12)
B38 B42 1.712(11)
B38 B39 1.767(13)
C39 C40 1.403(6)
C39 C42 1.495(6)
B39 B41 1.747(14)
B39 B40 1.836(11)
C40 C41 1.388(6)
B40 B44 1.717(10)
B40 B41 1.734(11)
B41 B44 1.673(14)
B41 B42 1.893(14)
C42 C43 1.396(6)
C42 C45 1.404(6)
B42 B43 1.647(12)
B42 B44 1.692(10)
C43 C44 1.380(6)
B43 B44 1.740(14)
C45 C46 1.380(6)
B45 B48 1.753(9)
B45 B49 1.760(9)
B45 B47 1.770(8)
B45 B46 1.774(8)
B46 B52 1.745(9)
B46 B47 1.757(9)
B46 B53 1.789(8)
C47 C48 1.387(6)
B47 B51 1.767(8)
B47 B48 1.768(9)
B47 B52 1.769(9)
C48 C49 1.401(6)
B48 B51 1.754(8)
B48 B49 1.756(8)
B48 B50 1.775(9)
C49 C50 1.394(6)
C49 C52 1.495(6)
B49 B50 1.798(9)
B49 B54 1.807(10)
C50 C51 1.392(6)
B50 B51 1.771(8)
B50 B55 1.791(8)
B50 B54 1.802(9)
B51 B55 1.762(8)
B51 B52 1.783(8)
C52 C55 1.396(6)
C52 C53 1.398(6)
B52 B53 1.775(8)
B52 B55 1.780(9)
C53 C54 1.369(6)
B53 B55 1.755(8)
B53 B54 1.756(8)
B54 B55 1.773(8)
C55 C56 1.384(6)
B56 B59 1.772(7)
B56 B60 1.779(7)
B56 B58 1.783(7)
B56 B61 1.786(7)
B56 B57 1.786(7)
C57 C58 1.394(6)
B57 B58 1.784(7)
B57 B62 1.787(7)
B57 B61 1.791(7)
C58 C59 1.392(6)
B58 B66 1.781(8)
B58 B59 1.786(8)
C59 C60 1.407(6)
C59 C62 1.494(6)
B59 B66 1.775(8)
B59 B60 1.792(8)
B59 B65 1.794(8)
C60 C61 1.384(6)
B60 B63 1.781(7)
B60 B65 1.789(8)
B60 B61 1.795(7)
B61 B62 1.783(7)
B61 B63 1.791(7)
C62 C65 1.395(6)
C62 C63 1.401(6)
B62 B63 1.786(7)
B62 B64 1.788(8)
C63 C64 1.384(6)
B63 B65 1.775(8)
B63 B64 1.789(8)
B64 B66 1.771(8)
B64 B65 1.786(8)
C65 C66 1.380(6)
B65 B66 1.778(8)
C67 C68 1.396(6)
C68 C69 1.398(6)
C69 C70 1.393(6)
C69 C72 1.501(6)
C70 C71 1.391(6)
C72 C73 1.399(6)
C72 C75 1.402(6)
C73 C74 1.376(6)
C75 C76 1.375(6)
C77 C78 1.381(6)
C78 C79 1.405(6)
C79 C80 1.403(6)
C79 C82 1.487(6)
C80 C81 1.390(6)
C82 C85 1.398(6)
C82 C83 1.398(6)
C83 C84 1.380(6)
C85 C86 1.377(6)
